data_4518820
loop_
_publ_author_name
'Xu, Hao'
'Tan, Yun-Xuan'
'Xie, Pei-Pei'
'Ding, Rui'
'Liao, Qi'
'Zhang, Jian-Wei'
'Li, Qing-Hua'
'Wang, Yu-Hui'
'Hong, Xin'
'Lin, Guo-Qiang'
'Tian, Ping'

_publ_section_title
;
 Rhodium(III)-Catalyzed Asymmetric Reductive Cyclization of
 Cyclohexadienone-Containing 1,6-Dienes via an Anti-Michael/Michael
 Cascade Process
;
_journal_issue 13
_journal_name_full 'ACS Catalysis'
_journal_page_first 8015
_journal_page_last 8022
_journal_paper_doi 10.1021/acscatal.1c02431
_journal_volume 11
_journal_year 2021
_chemical_absolute_configuration ad
_chemical_formula_sum 'C17 H18 O3'
_chemical_formula_weight 270.31
_space_group_crystal_system orthorhombic
_space_group_IT_number 19
_space_group_name_Hall 'P 2ac 2ab'
_space_group_name_H-M_alt 'P 21 21 21'
_atom_sites_solution_hydrogens geom
_cell_angle_alpha 90
_cell_angle_beta 90
_cell_angle_gamma 90
_cell_formula_units_Z 4
_cell_length_a 6.5335(4)
_cell_length_b 9.7082(6)
_cell_length_c 21.2586(13)
_cell_measurement_reflns_used 9950
_cell_measurement_temperature 240.(2)
_cell_measurement_theta_max 68.6337
_cell_measurement_theta_min 4.1592
_cell_volume 1348.40(14)
_computing_cell_refinement 'SAINT V8.38A (Bruker AXS Inc., 2017)'
_computing_data_reduction 'SAINT V8.38A (Bruker AXS Inc., 2017)'
_computing_molecular_graphics 'shelXle (C.B. Huebschle, rev 924)'
_computing_structure_refinement 'SHELXL-2018/3 (Sheldrick, 2018)'
_computing_structure_solution 'SHELXT 2014/5 (Sheldrick, 2014)'
_diffrn_ambient_temperature 240.(2)
_diffrn_detector_area_resol_mean 7.3910
_diffrn_measured_fraction_theta_full 0.993
_diffrn_measured_fraction_theta_max 0.993
_diffrn_measurement_device_type 'd8 venture'
_diffrn_radiation_type 'cu k\a'
_diffrn_radiation_wavelength 1.54178
_diffrn_reflns_av_R_equivalents 0.0472
_diffrn_reflns_av_unetI/netI 0.0363
_diffrn_reflns_limit_h_max 7
_diffrn_reflns_limit_h_min -6
_diffrn_reflns_limit_k_max 11
_diffrn_reflns_limit_k_min -11
_diffrn_reflns_limit_l_max 25
_diffrn_reflns_limit_l_min -25
_diffrn_reflns_number 11766
_diffrn_reflns_theta_full 68.63
_diffrn_reflns_theta_max 68.63
_diffrn_reflns_theta_min 4.16
_exptl_absorpt_coefficient_mu 0.727
_exptl_absorpt_correction_T_max 0.98
_exptl_absorpt_correction_T_min 0.72
_exptl_absorpt_correction_type multi-scan
_exptl_absorpt_process_details
;
SADABS-2016/2 - Bruker AXS area detector scaling and absorption correction
;
_exptl_crystal_colour 'clear light colourless'
_exptl_crystal_density_diffrn 1.332
_exptl_crystal_density_method 'not measured'
_exptl_crystal_description plate
_exptl_crystal_F_000 576
_exptl_crystal_size_max 0.310
_exptl_crystal_size_mid 0.210
_exptl_crystal_size_min 0.030
_refine_diff_density_max 0.220
_refine_diff_density_min -0.174
_refine_ls_abs_structure_details
;

Flack x determined using 996 quotients [(I+)-(I-)]/[(I+)+(I-)]
(Parsons, Flack and Wagner, Acta Cryst. B69 (2013) 249-259).
;
_refine_ls_abs_structure_Flack 0.00(6)
_refine_ls_extinction_method none
_refine_ls_goodness_of_fit_ref 1.053
_refine_ls_hydrogen_treatment constr
_refine_ls_matrix_type full
_refine_ls_number_parameters 182
_refine_ls_number_reflns 2471
_refine_ls_number_restraints 0
_refine_ls_restrained_S_all 1.053
_refine_ls_R_factor_all 0.0302
_refine_ls_R_factor_gt 0.0299
_refine_ls_shift/su_max 0.000
_refine_ls_shift/su_mean 0.000
_refine_ls_structure_factor_coef Fsqd
_refine_ls_weighting_details 'w=1/[\s^2^(Fo^2^)+(0.0322P)^2^+0.3095P] where P=(Fo^2^+2Fc^2^)/3'
_refine_ls_weighting_scheme calc
_refine_ls_wR_factor_gt 0.0755
_refine_ls_wR_factor_ref 0.0761
_reflns_number_gt 2440
_reflns_number_total 2471
_reflns_threshold_expression 'I > 2\s(I)'
_cod_data_source_file cs1c02431_si_007.cif
_cod_data_source_block 20190722ruiding
_cod_depositor_comments
;
The following automatic conversions were performed:

data item '_exptl_absorpt_correction_type' value 'Multi-Scan' was
changed to 'multi-scan' in accordance with the
/home/data/users/saulius/crontab/automatic-downloads/rss-feeds/ACS/lib/dictionaries/cif_core.dic
dictionary named 'cif_core.dic' version 2.4.2 last updated on
2011-04-26.

Automatic conversion script
Id: cif_fix_values 7556 2019-12-06 15:28:31Z antanas 

 Adding full bibliography for 4518820--4518825.cif.
;
_cod_database_code 4518820

loop_
_space_group_symop_operation_xyz
'x, y, z'
'x+1/2, -y+1/2, -z'
'-x, y+1/2, -z+1/2'
'-x+1/2, -y, z+1/2'

loop_
_atom_site_type_symbol
_atom_site_label
_atom_site_fract_x
_atom_site_fract_y
_atom_site_fract_z
_atom_site_U_iso_or_equiv
_atom_site_adp_type
_atom_site_calc_flag
_atom_site_refinement_flags_adp
_atom_site_refinement_flags_occupancy
_atom_site_refinement_flags_posn
_atom_site_occupancy
_atom_site_disorder_assembly
_atom_site_disorder_group
O O1 0.1659(2) 0.55075(15) 0.51059(7) 0.0330(3) Uani d . . . 1 . .
O O2 0.58668(17) 0.65462(13) 0.37949(6) 0.0210(3) Uani d . . . 1 . .
O O3 0.79060(19) 0.40567(14) 0.36487(6) 0.0291(3) Uani d . . . 1 . .
C C1 0.7247(3) 0.3347(2) 0.47128(9) 0.0286(4) Uani d . . . 1 . .
H H6 0.728828 0.239356 0.457628 0.043 Uiso calc U . R 1 . .
H H7 0.630298 0.343703 0.506251 0.043 Uiso calc U . R 1 . .
H H1 0.860365 0.363151 0.484491 0.043 Uiso calc U . R 1 . .
C C2 0.6537(3) 0.42505(19) 0.41724(8) 0.0211(4) Uani d . . . 1 . .
C C3 0.4351(3) 0.39018(18) 0.39301(8) 0.0199(4) Uani d . . . 1 . .
H H16 0.38248 0.30209 0.41 0.024 Uiso calc U . R 1 . .
C C4 0.2902(2) 0.51246(18) 0.40599(8) 0.0189(4) Uani d . . . 1 . .
H H17 0.1472 0.489442 0.394694 0.023 Uiso calc U . R 1 . .
C C5 0.3819(2) 0.61923(18) 0.35973(8) 0.0184(4) Uani d . . . 1 . .
C C6 0.2590(3) 0.75154(18) 0.35279(8) 0.0191(4) Uani d . . . 1 . .
C C7 0.3498(3) 0.87945(18) 0.36345(8) 0.0233(4) Uani d . . . 1 . .
H H18 0.487196 0.884354 0.376379 0.028 Uiso calc U . R 1 . .
C C8 0.2376(3) 0.9997(2) 0.35501(9) 0.0290(4) Uani d . . . 1 . .
H H3 0.30024 1.085652 0.361679 0.035 Uiso calc U . R 1 . .
C C9 0.0335(3) 0.9938(2) 0.33678(9) 0.0322(5) Uani d . . . 1 . .
H H2 -0.041767 1.075331 0.330947 0.039 Uiso calc U . R 1 . .
C C10 0.0542(3) 0.7465(2) 0.33505(8) 0.0237(4) Uani d . . . 1 . .
H H4 -0.00894 0.660798 0.328242 0.028 Uiso calc U . R 1 . .
C C11 -0.0580(3) 0.8668(2) 0.32729(9) 0.0300(4) Uani d . . . 1 . .
H H5 -0.196535 0.862069 0.315553 0.036 Uiso calc U . R 1 . .
C C12 0.6562(3) 0.57856(18) 0.43326(8) 0.0199(4) Uani d . . . 1 . .
H H10 0.797841 0.606848 0.443582 0.024 Uiso calc U . R 1 . .
C C13 0.5163(3) 0.6114(2) 0.48890(9) 0.0244(4) Uani d . . . 1 . .
H H8 0.568025 0.567149 0.527149 0.029 Uiso calc U . R 1 . .
H H9 0.511548 0.711127 0.495989 0.029 Uiso calc U . R 1 . .
C C14 0.3059(3) 0.55811(18) 0.47353(8) 0.0207(4) Uani d . . . 1 . .
C C15 0.6837(3) 0.3483(2) 0.31280(9) 0.0323(5) Uani d . . . 1 . .
H H11 0.69866 0.247863 0.312353 0.039 Uiso calc U . R 1 . .
H H15 0.73775 0.385138 0.273229 0.039 Uiso calc U . R 1 . .
C C16 0.4602(3) 0.38769(19) 0.32054(8) 0.0241(4) Uani d . . . 1 . .
H H14 0.369349 0.317926 0.301221 0.029 Uiso calc U . R 1 . .
C C17 0.4016(3) 0.53448(19) 0.29903(8) 0.0236(4) Uani d . . . 1 . .
H H12 0.507904 0.573099 0.271693 0.028 Uiso calc U . R 1 . .
H H13 0.271681 0.533398 0.276005 0.028 Uiso calc U . R 1 . .

loop_
_atom_site_aniso_label
_atom_site_aniso_U_11
_atom_site_aniso_U_22
_atom_site_aniso_U_33
_atom_site_aniso_U_12
_atom_site_aniso_U_13
_atom_site_aniso_U_23
O1 0.0281(7) 0.0432(8) 0.0277(7) 0.0020(6) 0.0113(6) 0.0001(6)
O2 0.0128(5) 0.0265(6) 0.0238(6) -0.0022(5) -0.0027(5) 0.0055(5)
O3 0.0209(6) 0.0392(8) 0.0271(7) 0.0029(5) 0.0052(5) -0.0055(6)
C1 0.0234(9) 0.0310(9) 0.0315(10) 0.0012(8) -0.0063(8) 0.0065(8)
C2 0.0160(8) 0.0276(9) 0.0196(9) -0.0002(7) 0.0013(6) 0.0002(7)
C3 0.0187(8) 0.0206(8) 0.0203(8) -0.0013(7) -0.0025(7) 0.0009(7)
C4 0.0144(8) 0.0226(8) 0.0196(9) -0.0008(6) -0.0009(6) 0.0005(7)
C5 0.0133(7) 0.0251(9) 0.0167(8) -0.0006(6) -0.0004(6) 0.0015(7)
C6 0.0178(8) 0.0261(9) 0.0134(8) 0.0011(7) 0.0021(6) 0.0026(6)
C7 0.0222(8) 0.0283(9) 0.0193(8) 0.0003(7) 0.0008(7) 0.0012(7)
C8 0.0369(10) 0.0249(9) 0.0253(10) 0.0023(8) 0.0047(8) 0.0002(8)
C9 0.0343(10) 0.0335(10) 0.0290(11) 0.0141(9) 0.0051(8) 0.0061(8)
C10 0.0186(9) 0.0317(10) 0.0207(9) -0.0002(7) 0.0017(7) 0.0050(7)
C11 0.0198(9) 0.0435(12) 0.0269(9) 0.0080(8) 0.0016(7) 0.0091(8)
C12 0.0144(8) 0.0268(9) 0.0184(8) -0.0013(7) -0.0038(6) 0.0008(7)
C13 0.0254(9) 0.0291(9) 0.0187(8) 0.0017(7) -0.0039(7) -0.0039(7)
C14 0.0207(9) 0.0204(8) 0.0210(9) 0.0046(7) 0.0027(7) 0.0028(7)
C15 0.0361(11) 0.0373(11) 0.0235(10) 0.0108(9) 0.0005(8) -0.0049(8)
C16 0.0275(9) 0.0258(9) 0.0191(9) 0.0015(7) -0.0034(7) -0.0045(7)
C17 0.0245(9) 0.0292(10) 0.0171(8) 0.0024(7) -0.0011(7) 0.0001(7)

loop_
_atom_type_symbol
_atom_type_description
_atom_type_scat_dispersion_real
_atom_type_scat_dispersion_imag
_atom_type_scat_source
C C 0.0181 0.0091 'International Tables Vol C Tables 4.2.6.8 and 6.1.1.4'
H H 0.0000 0.0000 'International Tables Vol C Tables 4.2.6.8 and 6.1.1.4'
O O 0.0492 0.0322 'International Tables Vol C Tables 4.2.6.8 and 6.1.1.4'

loop_
_geom_angle_atom_site_label_1
_geom_angle_atom_site_label_2
_geom_angle_atom_site_label_3
_geom_angle_site_symmetry_1
_geom_angle_site_symmetry_3
_geom_angle
_geom_angle_publ_flag
C12 O2 C5 . . 113.75(12) ?
C15 O3 C2 . . 110.34(14) ?
C2 C1 H6 . . 109.5 ?
C2 C1 H7 . . 109.5 ?
H6 C1 H7 . . 109.5 ?
C2 C1 H1 . . 109.5 ?
H6 C1 H1 . . 109.5 ?
H7 C1 H1 . . 109.5 ?
O3 C2 C1 . . 108.65(15) ?
O3 C2 C12 . . 107.04(14) ?
C1 C2 C12 . . 113.05(15) ?
O3 C2 C3 . . 106.60(13) ?
C1 C2 C3 . . 113.91(15) ?
C12 C2 C3 . . 107.19(14) ?
C4 C3 C16 . . 104.76(14) ?
C4 C3 C2 . . 109.68(14) ?
C16 C3 C2 . . 103.61(14) ?
C4 C3 H16 . . 112.7 ?
C16 C3 H16 . . 112.7 ?
C2 C3 H16 . . 112.7 ?
C14 C4 C3 . . 110.79(14) ?
C14 C4 C5 . . 112.45(14) ?
C3 C4 C5 . . 99.42(13) ?
C14 C4 H17 . . 111.2 ?
C3 C4 H17 . . 111.2 ?
C5 C4 H17 . . 111.2 ?
O2 C5 C6 . . 108.44(14) ?
O2 C5 C17 . . 107.11(13) ?
C6 C5 C17 . . 114.51(14) ?
O2 C5 C4 . . 109.45(13) ?
C6 C5 C4 . . 114.96(13) ?
C17 C5 C4 . . 101.97(14) ?
C10 C6 C7 . . 118.97(17) ?
C10 C6 C5 . . 120.28(16) ?
C7 C6 C5 . . 120.74(15) ?
C8 C7 C6 . . 120.16(17) ?
C8 C7 H18 . . 119.9 ?
C6 C7 H18 . . 119.9 ?
C9 C8 C7 . . 120.48(18) ?
C9 C8 H3 . . 119.8 ?
C7 C8 H3 . . 119.8 ?
C11 C9 C8 . . 119.45(18) ?
C11 C9 H2 . . 120.3 ?
C8 C9 H2 . . 120.3 ?
C11 C10 C6 . . 120.69(18) ?
C11 C10 H4 . . 119.7 ?
C6 C10 H4 . . 119.7 ?
C9 C11 C10 . . 120.23(17) ?
C9 C11 H5 . . 119.9 ?
C10 C11 H5 . . 119.9 ?
O2 C12 C13 . . 108.65(14) ?
O2 C12 C2 . . 108.72(13) ?
C13 C12 C2 . . 111.70(15) ?
O2 C12 H10 . . 109.2 ?
C13 C12 H10 . . 109.2 ?
C2 C12 H10 . . 109.2 ?
C14 C13 C12 . . 107.85(14) ?
C14 C13 H8 . . 110.1 ?
C12 C13 H8 . . 110.1 ?
C14 C13 H9 . . 110.1 ?
C12 C13 H9 . . 110.1 ?
H8 C13 H9 . . 108.4 ?
O1 C14 C13 . . 124.73(16) ?
O1 C14 C4 . . 123.53(16) ?
C13 C14 C4 . . 111.74(14) ?
O3 C15 C16 . . 106.82(15) ?
O3 C15 H11 . . 110.4 ?
C16 C15 H11 . . 110.4 ?
O3 C15 H15 . . 110.4 ?
C16 C15 H15 . . 110.4 ?
H11 C15 H15 . . 108.6 ?
C15 C16 C17 . . 116.02(17) ?
C15 C16 C3 . . 102.34(15) ?
C17 C16 C3 . . 104.69(14) ?
C15 C16 H14 . . 111.1 ?
C17 C16 H14 . . 111.1 ?
C3 C16 H14 . . 111.1 ?
C5 C17 C16 . . 105.44(14) ?
C5 C17 H12 . . 110.7 ?
C16 C17 H12 . . 110.7 ?
C5 C17 H13 . . 110.7 ?
C16 C17 H13 . . 110.7 ?
H12 C17 H13 . . 108.8 ?

loop_
_geom_bond_atom_site_label_1
_geom_bond_atom_site_label_2
_geom_bond_site_symmetry_2
_geom_bond_distance
_geom_bond_publ_flag
O1 C14 . 1.209(2) ?
O2 C12 . 1.435(2) ?
O2 C5 . 1.4438(19) ?
O3 C15 . 1.423(2) ?
O3 C2 . 1.440(2) ?
C1 C2 . 1.518(2) ?
C1 H6 . 0.97 ?
C1 H7 . 0.97 ?
C1 H1 . 0.97 ?
C2 C12 . 1.529(3) ?
C2 C3 . 1.556(2) ?
C3 C4 . 1.543(2) ?
C3 C16 . 1.550(2) ?
C3 H16 . 0.99 ?
C4 C14 . 1.506(2) ?
C4 C5 . 1.550(2) ?
C4 H17 . 0.99 ?
C5 C6 . 1.522(2) ?
C5 C17 . 1.536(2) ?
C6 C10 . 1.391(3) ?
C6 C7 . 1.395(3) ?
C7 C8 . 1.390(3) ?
C7 H18 . 0.94 ?
C8 C9 . 1.390(3) ?
C8 H3 . 0.94 ?
C9 C11 . 1.385(3) ?
C9 H2 . 0.94 ?
C10 C11 . 1.389(3) ?
C10 H4 . 0.94 ?
C11 H5 . 0.94 ?
C12 C13 . 1.528(2) ?
C12 H10 . 0.99 ?
C13 C14 . 1.505(2) ?
C13 H8 . 0.98 ?
C13 H9 . 0.98 ?
C15 C16 . 1.518(3) ?
C15 H11 . 0.98 ?
C15 H15 . 0.98 ?
C16 C17 . 1.545(3) ?
C16 H14 . 0.99 ?
C17 H12 . 0.98 ?
C17 H13 . 0.98 ?

loop_
_geom_torsion_atom_site_label_1
_geom_torsion_atom_site_label_2
_geom_torsion_atom_site_label_3
_geom_torsion_atom_site_label_4
_geom_torsion_site_symmetry_1
_geom_torsion_site_symmetry_2
_geom_torsion_site_symmetry_3
_geom_torsion_site_symmetry_4
_geom_torsion
_geom_torsion_publ_flag
C15 O3 C2 C1 . . . . 116.86(17) ?
C15 O3 C2 C12 . . . . -120.75(16) ?
C15 O3 C2 C3 . . . . -6.30(19) ?
O3 C2 C3 C4 . . . . -125.46(14) ?
C1 C2 C3 C4 . . . . 114.73(17) ?
C12 C2 C3 C4 . . . . -11.10(18) ?
O3 C2 C3 C16 . . . . -14.04(18) ?
C1 C2 C3 C16 . . . . -133.85(16) ?
C12 C2 C3 C16 . . . . 100.31(15) ?
C16 C3 C4 C14 . . . . -160.99(14) ?
C2 C3 C4 C14 . . . . -50.34(18) ?
C16 C3 C4 C5 . . . . -42.50(16) ?
C2 C3 C4 C5 . . . . 68.15(16) ?
C12 O2 C5 C6 . . . . 129.41(14) ?
C12 O2 C5 C17 . . . . -106.52(15) ?
C12 O2 C5 C4 . . . . 3.29(18) ?
C14 C4 C5 O2 . . . . 51.91(18) ?
C3 C4 C5 O2 . . . . -65.35(15) ?
C14 C4 C5 C6 . . . . -70.40(18) ?
C3 C4 C5 C6 . . . . 172.35(13) ?
C14 C4 C5 C17 . . . . 165.10(14) ?
C3 C4 C5 C17 . . . . 47.85(15) ?
O2 C5 C6 C10 . . . . -178.98(14) ?
C17 C5 C6 C10 . . . . 61.5(2) ?
C4 C5 C6 C10 . . . . -56.1(2) ?
O2 C5 C6 C7 . . . . 1.6(2) ?
C17 C5 C6 C7 . . . . -117.89(18) ?
C4 C5 C6 C7 . . . . 124.49(17) ?
C10 C6 C7 C8 . . . . -1.4(3) ?
C5 C6 C7 C8 . . . . 177.95(16) ?
C6 C7 C8 C9 . . . . 0.9(3) ?
C7 C8 C9 C11 . . . . 0.3(3) ?
C7 C6 C10 C11 . . . . 0.8(3) ?
C5 C6 C10 C11 . . . . -178.62(16) ?
C8 C9 C11 C10 . . . . -0.9(3) ?
C6 C10 C11 C9 . . . . 0.4(3) ?
C5 O2 C12 C13 . . . . -61.93(17) ?
C5 O2 C12 C2 . . . . 59.83(17) ?
O3 C2 C12 O2 . . . . 60.48(17) ?
C1 C2 C12 O2 . . . . -179.92(14) ?
C3 C2 C12 O2 . . . . -53.57(17) ?
O3 C2 C12 C13 . . . . -179.64(13) ?
C1 C2 C12 C13 . . . . -60.04(19) ?
C3 C2 C12 C13 . . . . 66.31(17) ?
O2 C12 C13 C14 . . . . 64.87(18) ?
C2 C12 C13 C14 . . . . -55.05(19) ?
C12 C13 C14 O1 . . . . 169.63(17) ?
C12 C13 C14 C4 . . . . -9.6(2) ?
C3 C4 C14 O1 . . . . -115.78(19) ?
C5 C4 C14 O1 . . . . 133.95(18) ?
C3 C4 C14 C13 . . . . 63.42(19) ?
C5 C4 C14 C13 . . . . -46.8(2) ?
C2 O3 C15 C16 . . . . 24.9(2) ?
O3 C15 C16 C17 . . . . 80.9(2) ?
O3 C15 C16 C3 . . . . -32.4(2) ?
C4 C3 C16 C15 . . . . 142.43(15) ?
C2 C3 C16 C15 . . . . 27.46(18) ?
C4 C3 C16 C17 . . . . 20.99(17) ?
C2 C3 C16 C17 . . . . -93.98(15) ?
O2 C5 C17 C16 . . . . 79.07(16) ?
C6 C5 C17 C16 . . . . -160.66(14) ?
C4 C5 C17 C16 . . . . -35.85(16) ?
C15 C16 C17 C5 . . . . -102.67(17) ?
C3 C16 C17 C5 . . . . 9.29(17) ?
